data_4505957
loop_
_publ_author_name
'Sanphui, Palash'
'Bolla, Geetha'
'Nangia, Ashwini'

_publ_section_title
;
 High Solubility Piperazine Salts of the Nonsteroidal Anti-Inflammatory
 Drug (NSAID) Meclofenamic Acid
;
_journal_issue 4
_journal_name_full 'Crystal Growth &amp; Design'
_journal_page_first 2023
_journal_paper_doi 10.1021/cg300002p
_journal_volume 12
_journal_year 2012
_chemical_formula_sum 'C19 H15 Cl2 N2 O2'
_chemical_formula_weight 374.23
_chemical_name_systematic
; 
 ? 
;
_space_group_IT_number 14
_symmetry_cell_setting monoclinic
_symmetry_space_group_name_Hall '-P 2ybc'
_symmetry_space_group_name_H-M 'P 1 21/c 1'
_atom_sites_solution_hydrogens geom
_atom_sites_solution_primary direct
_atom_sites_solution_secondary difmap
_audit_creation_method SHELXL-97
_cell_angle_alpha 90.00
_cell_angle_beta 97.099(7)
_cell_angle_gamma 90.00
_cell_formula_units_Z 4
_cell_length_a 7.4180(6)
_cell_length_b 8.2144(6)
_cell_length_c 28.770(2)
_cell_measurement_reflns_used 3400
_cell_measurement_temperature 298(2)
_cell_measurement_theta_max 29.1072
_cell_measurement_theta_min 2.7528
_cell_volume 1739.6(2)
_computing_structure_refinement 'SHELXL-97 (Sheldrick, 1997)'
_computing_structure_solution 'SHELXS-97 (Sheldrick, 1990)'
_diffrn_ambient_temperature 298(2)
_diffrn_measured_fraction_theta_full 0.998
_diffrn_measured_fraction_theta_max 0.998
_diffrn_measurement_device_type 'Xcalibur, Eos, Gemini'
_diffrn_measurement_method '\w scans'
_diffrn_radiation_monochromator graphite
_diffrn_radiation_source 'fine-focus sealed tube'
_diffrn_radiation_type MoK\a
_diffrn_radiation_wavelength 0.71073
_diffrn_reflns_av_R_equivalents 0.0899
_diffrn_reflns_av_sigmaI/netI 0.0632
_diffrn_reflns_limit_h_max 8
_diffrn_reflns_limit_h_min -7
_diffrn_reflns_limit_k_max 9
_diffrn_reflns_limit_k_min -8
_diffrn_reflns_limit_l_max 25
_diffrn_reflns_limit_l_min -31
_diffrn_reflns_number 8621
_diffrn_reflns_theta_full 23.25
_diffrn_reflns_theta_max 23.25
_diffrn_reflns_theta_min 2.77
_exptl_absorpt_coefficient_mu 0.388
_exptl_absorpt_correction_T_max 0.9264
_exptl_absorpt_correction_T_min 0.8729
_exptl_absorpt_correction_type multi-scan
_exptl_absorpt_process_details SADABS
_exptl_crystal_colour colorless
_exptl_crystal_density_diffrn 1.429
_exptl_crystal_density_method 'not measured'
_exptl_crystal_description block
_exptl_crystal_F_000 772
_exptl_crystal_size_max 0.36
_exptl_crystal_size_mid 0.24
_exptl_crystal_size_min 0.20
_refine_diff_density_max 0.571
_refine_diff_density_min -0.261
_refine_diff_density_rms 0.053
_refine_ls_extinction_method none
_refine_ls_goodness_of_fit_ref 1.127
_refine_ls_hydrogen_treatment mixed
_refine_ls_matrix_type full
_refine_ls_number_parameters 235
_refine_ls_number_reflns 2487
_refine_ls_number_restraints 3
_refine_ls_restrained_S_all 1.126
_refine_ls_R_factor_all 0.1231
_refine_ls_R_factor_gt 0.0892
_refine_ls_shift/su_max 0.000
_refine_ls_shift/su_mean 0.000
_refine_ls_structure_factor_coef Fsqd
_refine_ls_weighting_details 'calc w=1/[\s^2^(Fo^2^)+(0.0553P)^2^+3.3964P] where P=(Fo^2^+2Fc^2^)/3'
_refine_ls_weighting_scheme calc
_refine_ls_wR_factor_gt 0.1922
_refine_ls_wR_factor_ref 0.2088
_reflns_number_gt 1726
_reflns_number_total 2487
_reflns_threshold_expression >2sigma(I)
_cod_data_source_file cg300002p_si_002.cif
_cod_data_source_block MFA2-BPY
_cod_depositor_comments
;
The following automatic conversions were performed:

'_symmetry_cell_setting' value 'Monoclinic' changed to 'monoclinic'
according to /home/saulius/struct/CIF-dictionaries/cif_core.dic
dictionary named 'cif_core.dic' version 2.4.1 from 2010-06-29.

Automatic conversion script
Id: cif_fix_values 1715 2011-07-08 13:25:40Z adriana 
;
_cod_original_sg_symbol_H-M P21/c
_cod_database_code 4505957

loop_
_symmetry_equiv_pos_as_xyz
'x, y, z'
'-x, y+1/2, -z+1/2'
'-x, -y, -z'
'x, -y-1/2, z-1/2'

loop_
_atom_site_label
_atom_site_type_symbol
_atom_site_fract_x
_atom_site_fract_y
_atom_site_fract_z
_atom_site_U_iso_or_equiv
_atom_site_adp_type
_atom_site_occupancy
_atom_site_symmetry_multiplicity
_atom_site_calc_flag
_atom_site_refinement_flags
Cl1 Cl 0.1923(3) 0.5442(3) 0.25714(8) 0.1072(8) Uani 1 1 d .
Cl2 Cl 0.3715(3) 1.0736(3) 0.36134(8) 0.1106(8) Uani 1 1 d .
C2 C 0.1391(7) 0.5916(6) 0.40687(17) 0.0469(13) Uani 1 1 d .
N1 N 0.2851(7) 0.7218(7) 0.34532(17) 0.0640(15) Uani 1 1 d .
C5 C -0.1633(8) 0.7847(8) 0.3833(2) 0.0641(16) Uani 1 1 d .
H5 H -0.2657 0.8489 0.3751 0.077 Uiso 1 1 calc R
N2 N 0.4048(7) 0.7330(6) 0.01784(17) 0.0596(13) Uani 1 1 d .
C1 C 0.2997(8) 0.4869(7) 0.4202(2) 0.0554(15) Uani 1 1 d D
C17 C 0.0834(7) 0.5483(6) 0.00376(17) 0.0472(13) Uani 1 1 d .
C3 C -0.0091(8) 0.5814(7) 0.43115(19) 0.0586(15) Uani 1 1 d .
H3 H -0.0065 0.5078 0.4558 0.070 Uiso 1 1 calc R
O2 O 0.2873(6) 0.3964(5) 0.45741(14) 0.0730(13) Uani 1 1 d D
C7 C 0.1371(7) 0.7044(7) 0.36970(17) 0.0485(13) Uani 1 1 d .
O1 O 0.4325(6) 0.4851(6) 0.39937(15) 0.0810(14) Uani 1 1 d D
C18 C 0.2090(8) 0.5474(7) -0.02763(19) 0.0600(16) Uani 1 1 d .
H18 H 0.1883 0.4836 -0.0544 0.072 Uiso 1 1 calc R
C8 C 0.2830(7) 0.8189(8) 0.30495(19) 0.0583(16) Uani 1 1 d .
C13 C 0.2414(8) 0.7500(9) 0.2602(2) 0.0712(18) Uani 1 1 d .
C6 C -0.0176(7) 0.7990(7) 0.35857(18) 0.0574(15) Uani 1 1 d .
H6 H -0.0222 0.8731 0.3340 0.069 Uiso 1 1 calc R
C16 C 0.1246(9) 0.6455(7) 0.0424(2) 0.0671(17) Uani 1 1 d .
H16 H 0.0448 0.6525 0.0649 0.080 Uiso 1 1 calc R
C19 C 0.3648(9) 0.6394(8) -0.0200(2) 0.0655(17) Uani 1 1 d .
H19 H 0.4459 0.6363 -0.0422 0.079 Uiso 1 1 calc R
C4 C -0.1605(9) 0.6761(8) 0.4202(2) 0.0676(17) Uani 1 1 d .
H4 H -0.2591 0.6677 0.4371 0.081 Uiso 1 1 calc R
C15 C 0.2850(9) 0.7329(8) 0.0478(2) 0.0695(18) Uani 1 1 d .
H15 H 0.3099 0.7961 0.0747 0.083 Uiso 1 1 calc R
C12 C 0.2386(10) 0.8401(13) 0.2199(2) 0.086(2) Uani 1 1 d .
C11 C 0.2813(11) 1.0027(14) 0.2254(3) 0.105(3) Uani 1 1 d .
H11 H 0.2827 1.0659 0.1986 0.126 Uiso 1 1 calc R
C10 C 0.3214(10) 1.0754(10) 0.2676(3) 0.091(2) Uani 1 1 d .
H10 H 0.3484 1.1860 0.2696 0.109 Uiso 1 1 calc R
C9 C 0.3216(9) 0.9821(9) 0.3077(2) 0.0730(18) Uani 1 1 d .
C14 C 0.1831(14) 0.7718(15) 0.1727(3) 0.148(4) Uani 1 1 d .
H14A H 0.2674 0.6885 0.1663 0.223 Uiso 1 1 calc R
H14B H 0.1824 0.8566 0.1498 0.223 Uiso 1 1 calc R
H14C H 0.0636 0.7259 0.1715 0.223 Uiso 1 1 calc R
H2 H 0.404(5) 0.335(6) 0.4661(18) 0.13(3) Uiso 1 1 d D
H1 H 0.366(10) 0.648(10) 0.351(3) 0.11(3) Uiso 1 1 d .

loop_
_atom_site_aniso_label
_atom_site_aniso_U_11
_atom_site_aniso_U_22
_atom_site_aniso_U_33
_atom_site_aniso_U_23
_atom_site_aniso_U_13
_atom_site_aniso_U_12
Cl1 0.0974(15) 0.1117(17) 0.1128(16) -0.0247(13) 0.0137(12) -0.0096(13)
Cl2 0.1249(18) 0.1016(16) 0.1071(15) -0.0151(13) 0.0215(13) -0.0175(14)
C2 0.049(3) 0.045(3) 0.046(3) 0.001(2) 0.003(3) -0.006(3)
N1 0.051(3) 0.079(4) 0.062(3) 0.027(3) 0.011(2) 0.013(3)
C5 0.052(4) 0.067(4) 0.071(4) -0.002(3) 0.002(3) 0.010(3)
N2 0.069(3) 0.048(3) 0.059(3) -0.008(2) 0.000(3) -0.010(3)
C1 0.057(4) 0.052(4) 0.056(3) 0.006(3) 0.006(3) -0.005(3)
C17 0.062(3) 0.032(3) 0.045(3) -0.003(2) -0.004(3) 0.002(3)
C3 0.064(4) 0.057(4) 0.055(3) 0.008(3) 0.011(3) 0.000(3)
O2 0.073(3) 0.072(3) 0.075(3) 0.032(2) 0.012(2) 0.009(2)
C7 0.045(3) 0.050(3) 0.049(3) 0.000(3) 0.000(3) 0.002(3)
O1 0.066(3) 0.093(4) 0.087(3) 0.037(3) 0.022(2) 0.024(3)
C18 0.071(4) 0.061(4) 0.045(3) -0.016(3) -0.003(3) -0.017(3)
C8 0.044(3) 0.077(5) 0.056(4) 0.018(3) 0.013(3) 0.010(3)
C13 0.055(4) 0.095(5) 0.064(4) 0.009(4) 0.008(3) 0.006(4)
C6 0.054(4) 0.068(4) 0.049(3) 0.010(3) 0.002(3) 0.004(3)
C16 0.075(4) 0.059(4) 0.069(4) -0.022(3) 0.017(3) -0.013(3)
C19 0.069(4) 0.071(4) 0.057(4) -0.004(3) 0.008(3) -0.004(4)
C4 0.066(4) 0.072(4) 0.068(4) 0.000(3) 0.022(3) -0.004(4)
C15 0.082(5) 0.060(4) 0.064(4) -0.030(3) 0.000(4) -0.008(4)
C12 0.067(4) 0.134(7) 0.059(5) 0.018(5) 0.019(3) 0.025(5)
C11 0.079(5) 0.145(9) 0.095(7) 0.058(6) 0.031(5) 0.029(6)
C10 0.083(5) 0.088(6) 0.108(6) 0.033(5) 0.034(5) 0.006(4)
C9 0.072(4) 0.068(5) 0.080(4) 0.022(4) 0.014(3) 0.000(4)
C14 0.155(9) 0.226(13) 0.066(5) -0.015(6) 0.020(5) 0.020(9)

loop_
_atom_type_symbol
_atom_type_description
_atom_type_scat_dispersion_real
_atom_type_scat_dispersion_imag
_atom_type_scat_source
C C 0.0033 0.0016 'International Tables Vol C Tables 4.2.6.8 and 6.1.1.4'
H H 0.0000 0.0000 'International Tables Vol C Tables 4.2.6.8 and 6.1.1.4'
O O 0.0106 0.0060 'International Tables Vol C Tables 4.2.6.8 and 6.1.1.4'
Cl Cl 0.1484 0.1585 'International Tables Vol C Tables 4.2.6.8 and 6.1.1.4'
N N 0.0061 0.0033 'International Tables Vol C Tables 4.2.6.8 and 6.1.1.4'

loop_
_geom_angle_atom_site_label_1
_geom_angle_atom_site_label_2
_geom_angle_atom_site_label_3
_geom_angle
_geom_angle_site_symmetry_3
C3 C2 C7 119.3(5) .
C3 C2 C1 120.0(5) .
C7 C2 C1 120.7(5) .
C7 N1 C8 123.3(5) .
C7 N1 H1 115(5) .
C8 N1 H1 119(5) .
C6 C5 C4 121.0(6) .
C6 C5 H5 119.5 .
C4 C5 H5 119.5 .
C15 N2 C19 115.8(5) .
O1 C1 O2 122.5(5) .
O1 C1 C2 123.6(5) .
O2 C1 C2 113.9(5) .
C16 C17 C18 115.8(5) .
C16 C17 C17 122.3(6) 3_565
C18 C17 C17 121.9(6) 3_565
C4 C3 C2 122.1(5) .
C4 C3 H3 118.9 .
C2 C3 H3 118.9 .
C1 O2 H2 110(3) .
N1 C7 C6 120.7(5) .
N1 C7 C2 121.1(5) .
C6 C7 C2 118.2(5) .
C17 C18 C19 121.1(5) .
C17 C18 H18 119.4 .
C19 C18 H18 119.4 .
C9 C8 C13 117.8(6) .
C9 C8 N1 121.8(6) .
C13 C8 N1 120.4(6) .
C12 C13 C8 122.3(7) .
C12 C13 Cl1 120.1(6) .
C8 C13 Cl1 117.5(5) .
C5 C6 C7 121.0(5) .
C5 C6 H6 119.5 .
C7 C6 H6 119.5 .
C17 C16 C15 119.7(6) .
C17 C16 H16 120.1 .
C15 C16 H16 120.1 .
N2 C19 C18 122.9(6) .
N2 C19 H19 118.5 .
C18 C19 H19 118.5 .
C3 C4 C5 118.5(6) .
C3 C4 H4 120.8 .
C5 C4 H4 120.8 .
N2 C15 C16 124.7(5) .
N2 C15 H15 117.6 .
C16 C15 H15 117.6 .
C13 C12 C11 116.5(7) .
C13 C12 C14 122.9(10) .
C11 C12 C14 120.4(9) .
C10 C11 C12 123.6(7) .
C10 C11 H11 118.2 .
C12 C11 H11 118.2 .
C11 C10 C9 118.7(8) .
C11 C10 H10 120.6 .
C9 C10 H10 120.6 .
C8 C9 C10 121.0(7) .
C8 C9 Cl2 120.0(5) .
C10 C9 Cl2 119.0(6) .
C12 C14 H14A 109.5 .
C12 C14 H14B 109.5 .
H14A C14 H14B 109.5 .
C12 C14 H14C 109.5 .
H14A C14 H14C 109.5 .
H14B C14 H14C 109.5 .

loop_
_geom_bond_atom_site_label_1
_geom_bond_atom_site_label_2
_geom_bond_distance
_geom_bond_site_symmetry_2
Cl1 C13 1.729(7) .
Cl2 C9 1.716(7) .
C2 C3 1.376(7) .
C2 C7 1.414(7) .
C2 C1 1.481(8) .
N1 C7 1.381(7) .
N1 C8 1.408(7) .
N1 H1 0.86(8) .
C5 C6 1.370(8) .
C5 C4 1.385(8) .
C5 H5 0.9300 .
N2 C15 1.313(7) .
N2 C19 1.337(7) .
C1 O1 1.215(7) .
C1 O2 1.315(6) .
C17 C16 1.372(7) .
C17 C18 1.375(7) .
C17 C17 1.464(10) 3_565
C3 C4 1.371(8) .
C3 H3 0.9300 .
O2 H2 1.01(2) .
C7 C6 1.390(7) .
C18 C19 1.375(8) .
C18 H18 0.9300 .
C8 C9 1.371(9) .
C8 C13 1.404(8) .
C13 C12 1.374(9) .
C6 H6 0.9300 .
C16 C15 1.382(8) .
C16 H16 0.9300 .
C19 H19 0.9300 .
C4 H4 0.9300 .
C15 H15 0.9300 .
C12 C11 1.377(12) .
C12 C14 1.480(11) .
C11 C10 1.353(12) .
C11 H11 0.9300 .
C10 C9 1.385(9) .
C10 H10 0.9300 .
C14 H14A 0.9600 .
C14 H14B 0.9600 .
C14 H14C 0.9600 .
